data_4084268
loop_
_publ_author_name
'Nakai, Hidetaka'
'Jeong, Kihun'
'Matsumoto, Takahiro'
'Ogo, Seiji'

_publ_section_title
;
 Catalytic C--F Bond Hydrogenolysis of Fluoroaromatics by
 [(\h5-C5Me5)RhI(2,2&#x2032;-bipyridine)]
;
_journal_issue 17
_journal_name_full Organometallics
_journal_page_first 4349
_journal_paper_doi 10.1021/om500647h
_journal_volume 33
_journal_year 2014
_chemical_formula_moiety 'C54 H53 B F5 N2 O Rh'
_chemical_formula_sum 'C54 H53 B F5 N2 O Rh'
_chemical_formula_weight 954.73
_space_group_IT_number 14
_symmetry_cell_setting monoclinic
_symmetry_Int_Tables_number 14
_symmetry_space_group_name_Hall '-P 2ybc'
_symmetry_space_group_name_H-M 'P 1 21/c 1'
_atom_sites_solution_hydrogens geom
_atom_sites_solution_primary direct
_atom_sites_solution_secondary difmap
_cell_angle_alpha 90.0000
_cell_angle_beta 97.5714(12)
_cell_angle_gamma 90.0000
_cell_formula_units_Z 4
_cell_length_a 14.7596(16)
_cell_length_b 12.8986(13)
_cell_length_c 24.292(3)
_cell_measurement_reflns_used 12228
_cell_measurement_temperature 93
_cell_measurement_theta_max 27.48
_cell_measurement_theta_min 3.06
_cell_volume 4584.3(9)
_computing_cell_refinement CrystalClear
_computing_data_collection 'CrystalClear (Rigaku Inc., 2007)'
_computing_data_reduction CrystalClear
_computing_molecular_graphics 'CrystalStructure 4.0'
_computing_publication_material 'CrystalStructure 4.0 (Rigaku, 2010)'
_computing_structure_refinement 'SHELXL97 (Sheldrick, 2008)'
_computing_structure_solution 'SIR92 (Altomare, et al., 1994)'
_diffrn_ambient_temperature 93
_diffrn_detector_area_resol_mean 7.314
_diffrn_measured_fraction_theta_full 0.990
_diffrn_measured_fraction_theta_max 0.990
_diffrn_measurement_device_type 'Rigaku Saturn70'
_diffrn_measurement_method \w
_diffrn_radiation_type 'Mo K\a'
_diffrn_radiation_wavelength 0.71070
_diffrn_reflns_av_R_equivalents 0.0330
_diffrn_reflns_limit_h_max 18
_diffrn_reflns_limit_h_min -19
_diffrn_reflns_limit_k_max 16
_diffrn_reflns_limit_k_min -16
_diffrn_reflns_limit_l_max 25
_diffrn_reflns_limit_l_min -31
_diffrn_reflns_number 36460
_diffrn_reflns_theta_full 27.48
_diffrn_reflns_theta_max 27.48
_diffrn_standards_number 0
_exptl_absorpt_coefficient_mu 0.434
_exptl_absorpt_correction_T_max 0.970
_exptl_absorpt_correction_T_min 0.919
_exptl_absorpt_correction_type empirical
_exptl_absorpt_process_details
;
    Higashi, T. (1995). Program for Absorption Correction.
    Rigaku Corporation, Tokyo, Japan.
;
_exptl_crystal_colour yellow
_exptl_crystal_density_diffrn 1.383
_exptl_crystal_density_method 'not measured'
_exptl_crystal_description prism
_exptl_crystal_F_000 1976.00
_exptl_crystal_size_max 0.220
_exptl_crystal_size_mid 0.150
_exptl_crystal_size_min 0.070
_refine_diff_density_max 1.540
_refine_diff_density_min -0.900
_refine_ls_extinction_method none
_refine_ls_goodness_of_fit_ref 1.066
_refine_ls_hydrogen_treatment constr
_refine_ls_number_parameters 577
_refine_ls_number_reflns 10425
_refine_ls_number_restraints 0
_refine_ls_R_factor_gt 0.0539
_refine_ls_shift/su_max 0.001
_refine_ls_structure_factor_coef Fsqd
_refine_ls_weighting_details 'w = 1/[\s^2^(Fo^2^)+(0.0781P)^2^+6.3081P] where P=(Fo^2^+2Fc^2^)/3'
_refine_ls_weighting_scheme calc
_refine_ls_wR_factor_ref 0.1506
_reflns_number_gt 8425
_reflns_number_total 10425
_reflns_threshold_expression F^2^>2.0\s(F^2^)
_cod_data_source_file om500647h_si_002.cif
_cod_data_source_block 2_RhC6F5
_cod_original_cell_volume 4584.4(9)
_cod_database_code 4084268

loop_
_symmetry_equiv_pos_site_id
_symmetry_equiv_pos_as_xyz
1 +X,+Y,+Z
2 -X,1/2+Y,1/2-Z
3 -X,-Y,-Z
4 +X,1/2-Y,1/2+Z

loop_
_atom_site_label
_atom_site_type_symbol
_atom_site_fract_x
_atom_site_fract_y
_atom_site_fract_z
_atom_site_U_iso_or_equiv
_atom_site_adp_type
_atom_site_occupancy
_atom_site_symmetry_multiplicity
_atom_site_calc_flag
_atom_site_refinement_flags
Rh(1) Rh 0.67247(2) 0.25364(2) 0.06500(2) 0.02042(9) Uani 1.0 4 d .
F(1) F 0.48385(15) 0.37949(17) 0.08684(10) 0.0457(6) Uani 1.0 4 d .
F(2) F 0.34822(15) 0.32836(19) 0.14314(10) 0.0494(6) Uani 1.0 4 d .
F(3) F 0.33493(16) 0.1338(2) 0.18412(10) 0.0543(7) Uani 1.0 4 d .
F(4) F 0.46072(18) -0.01231(19) 0.16334(12) 0.0631(8) Uani 1.0 4 d .
F(5) F 0.59965(14) 0.03708(15) 0.10960(10) 0.0450(6) Uani 1.0 4 d .
O(1) O 0.5992(3) 0.1704(4) 0.32879(16) 0.0891(13) Uani 1.0 4 d .
N(1) N 0.75045(17) 0.20355(19) 0.13937(10) 0.0228(5) Uani 1.0 4 d .
N(2) N 0.68479(17) 0.38916(19) 0.11361(10) 0.0237(5) Uani 1.0 4 d .
C(1) C 0.6165(3) 0.2013(3) -0.01748(12) 0.0269(7) Uani 1.0 4 d .
C(2) C 0.6968(3) 0.1438(3) 0.00119(13) 0.0290(7) Uani 1.0 4 d .
C(3) C 0.7729(3) 0.2163(3) 0.00819(13) 0.0291(7) Uani 1.0 4 d .
C(4) C 0.7386(3) 0.3163(3) -0.00405(13) 0.0290(7) Uani 1.0 4 d .
C(5) C 0.6396(2) 0.3088(3) -0.01927(12) 0.0261(7) Uani 1.0 4 d .
C(6) C 0.5227(3) 0.1577(3) -0.03486(15) 0.0390(8) Uani 1.0 4 d .
C(7) C 0.7040(3) 0.0277(3) 0.00277(16) 0.0398(9) Uani 1.0 4 d .
C(8) C 0.8701(3) 0.1868(4) 0.02519(16) 0.0410(9) Uani 1.0 4 d .
C(9) C 0.7930(3) 0.4148(3) -0.00246(15) 0.0387(8) Uani 1.0 4 d .
C(10) C 0.5758(3) 0.3935(3) -0.04092(14) 0.0373(8) Uani 1.0 4 d .
C(11) C 0.7824(3) 0.1070(3) 0.14939(13) 0.0273(7) Uani 1.0 4 d .
C(12) C 0.8346(3) 0.0796(3) 0.19911(14) 0.0304(7) Uani 1.0 4 d .
C(13) C 0.8552(3) 0.1544(3) 0.23942(13) 0.0306(7) Uani 1.0 4 d .
C(14) C 0.8230(3) 0.2541(3) 0.22977(13) 0.0260(7) Uani 1.0 4 d .
C(15) C 0.7701(2) 0.2774(3) 0.17932(12) 0.0226(6) Uani 1.0 4 d .
C(16) C 0.7327(2) 0.3810(3) 0.16485(12) 0.0241(6) Uani 1.0 4 d .
C(17) C 0.7454(3) 0.4661(3) 0.20012(13) 0.0293(7) Uani 1.0 4 d .
C(18) C 0.7112(3) 0.5616(3) 0.18225(14) 0.0322(7) Uani 1.0 4 d .
C(19) C 0.6633(3) 0.5696(3) 0.12985(14) 0.0321(7) Uani 1.0 4 d .
C(20) C 0.6513(3) 0.4824(3) 0.09694(14) 0.0291(7) Uani 1.0 4 d .
C(21) C 0.5538(2) 0.2134(3) 0.09912(13) 0.0270(7) Uani 1.0 4 d .
C(22) C 0.4844(3) 0.2819(3) 0.10686(15) 0.0322(7) Uani 1.0 4 d .
C(23) C 0.4109(3) 0.2555(3) 0.13462(16) 0.0356(8) Uani 1.0 4 d .
C(24) C 0.4036(3) 0.1586(4) 0.15527(16) 0.0412(9) Uani 1.0 4 d .
C(25) C 0.4673(3) 0.0860(3) 0.14568(16) 0.0402(9) Uani 1.0 4 d .
C(26) C 0.5403(3) 0.1150(3) 0.11793(15) 0.0347(8) Uani 1.0 4 d .
C(27) C 1.0341(3) 0.8136(3) 0.13312(12) 0.0274(7) Uani 1.0 4 d .
C(28) C 1.1191(3) 0.7758(3) 0.12291(13) 0.0304(7) Uani 1.0 4 d .
C(29) C 1.1986(3) 0.8353(3) 0.13086(14) 0.0368(8) Uani 1.0 4 d .
C(30) C 1.1964(3) 0.9361(3) 0.14986(14) 0.0382(9) Uani 1.0 4 d .
C(31) C 1.1143(3) 0.9760(3) 0.16162(14) 0.0362(8) Uani 1.0 4 d .
C(32) C 1.0346(3) 0.9157(3) 0.15362(13) 0.0323(7) Uani 1.0 4 d .
C(33) C 0.9613(2) 0.6215(3) 0.12367(13) 0.0259(6) Uani 1.0 4 d .
C(34) C 0.9986(3) 0.5676(3) 0.08184(14) 0.0306(7) Uani 1.0 4 d .
C(35) C 1.0227(3) 0.4638(3) 0.08582(15) 0.0350(8) Uani 1.0 4 d .
C(36) C 1.0107(3) 0.4076(3) 0.13275(15) 0.0361(8) Uani 1.0 4 d .
C(37) C 0.9735(3) 0.4578(3) 0.17535(15) 0.0346(8) Uani 1.0 4 d .
C(38) C 0.9494(3) 0.5615(3) 0.17049(14) 0.0290(7) Uani 1.0 4 d .
C(39) C 0.8985(3) 0.7715(3) 0.05250(13) 0.0268(7) Uani 1.0 4 d .
C(40) C 0.8351(3) 0.7039(3) 0.02242(15) 0.0392(9) Uani 1.0 4 d .
C(41) C 0.8003(3) 0.7207(3) -0.03263(16) 0.0457(10) Uani 1.0 4 d .
C(42) C 0.8282(3) 0.8065(4) -0.06077(14) 0.0425(9) Uani 1.0 4 d .
C(43) C 0.8886(3) 0.8760(3) -0.03237(14) 0.0366(8) Uani 1.0 4 d .
C(44) C 0.9223(3) 0.8588(3) 0.02326(13) 0.0290(7) Uani 1.0 4 d .
C(45) C 0.8621(3) 0.7828(3) 0.15767(13) 0.0258(7) Uani 1.0 4 d .
C(46) C 0.8821(3) 0.7828(3) 0.21614(14) 0.0298(7) Uani 1.0 4 d .
C(47) C 0.8167(3) 0.8069(3) 0.25074(14) 0.0325(7) Uani 1.0 4 d .
C(48) C 0.7284(3) 0.8330(3) 0.22816(15) 0.0340(8) Uani 1.0 4 d .
C(49) C 0.7067(3) 0.8368(3) 0.17099(15) 0.0327(7) Uani 1.0 4 d .
C(50) C 0.7722(3) 0.8124(3) 0.13688(14) 0.0277(7) Uani 1.0 4 d .
C(51) C 0.5616(4) 0.3018(5) 0.2562(2) 0.0661(14) Uani 1.0 4 d .
C(52) C 0.5333(5) 0.2261(5) 0.2966(3) 0.0814(18) Uani 1.0 4 d .
C(53) C 0.6370(4) 0.0865(6) 0.2990(3) 0.0819(18) Uani 1.0 4 d .
C(54) C 0.7178(4) 0.0489(4) 0.3374(3) 0.0674(14) Uani 1.0 4 d .
B(1) B 0.9382(3) 0.7472(3) 0.11787(15) 0.0231(7) Uani 1.0 4 d .
H(6A) H 0.5167 0.0913 -0.0161 0.0468 Uiso 1.0 4 calc R
H(6B) H 0.5136 0.1471 -0.0752 0.0468 Uiso 1.0 4 calc R
H(6C) H 0.4767 0.2064 -0.0246 0.0468 Uiso 1.0 4 calc R
H(7A) H 0.7612 0.0075 0.0254 0.0477 Uiso 1.0 4 calc R
H(7B) H 0.7035 0.0012 -0.0351 0.0477 Uiso 1.0 4 calc R
H(7C) H 0.6521 -0.0012 0.0190 0.0477 Uiso 1.0 4 calc R
H(8A) H 0.8728 0.1244 0.0484 0.0493 Uiso 1.0 4 calc R
H(8B) H 0.9021 0.2437 0.0463 0.0493 Uiso 1.0 4 calc R
H(8C) H 0.8995 0.1728 -0.0080 0.0493 Uiso 1.0 4 calc R
H(9A) H 0.7533 0.4737 0.0033 0.0464 Uiso 1.0 4 calc R
H(9B) H 0.8176 0.4235 -0.0377 0.0464 Uiso 1.0 4 calc R
H(9C) H 0.8434 0.4115 0.0280 0.0464 Uiso 1.0 4 calc R
H(10A) H 0.5171 0.3843 -0.0268 0.0448 Uiso 1.0 4 calc R
H(10B) H 0.5662 0.3912 -0.0816 0.0448 Uiso 1.0 4 calc R
H(10C) H 0.6021 0.4607 -0.0286 0.0448 Uiso 1.0 4 calc R
H(11) H 0.7690 0.0556 0.1215 0.0327 Uiso 1.0 4 calc R
H(12) H 0.8557 0.0104 0.2053 0.0364 Uiso 1.0 4 calc R
H(13) H 0.8912 0.1374 0.2736 0.0368 Uiso 1.0 4 calc R
H(14) H 0.8367 0.3064 0.2572 0.0312 Uiso 1.0 4 calc R
H(17) H 0.7774 0.4585 0.2364 0.0352 Uiso 1.0 4 calc R
H(18) H 0.7206 0.6206 0.2057 0.0386 Uiso 1.0 4 calc R
H(19) H 0.6389 0.6344 0.1165 0.0385 Uiso 1.0 4 calc R
H(20) H 0.6179 0.4885 0.0609 0.0349 Uiso 1.0 4 calc R
H(28) H 1.1228 0.7066 0.1100 0.0364 Uiso 1.0 4 calc R
H(29) H 1.2547 0.8063 0.1231 0.0442 Uiso 1.0 4 calc R
H(30) H 1.2503 0.9772 0.1547 0.0458 Uiso 1.0 4 calc R
H(31) H 1.1118 1.0449 0.1752 0.0435 Uiso 1.0 4 calc R
H(32) H 0.9791 0.9447 0.1624 0.0387 Uiso 1.0 4 calc R
H(34) H 1.0078 0.6041 0.0491 0.0368 Uiso 1.0 4 calc R
H(35) H 1.0476 0.4311 0.0561 0.0420 Uiso 1.0 4 calc R
H(36) H 1.0275 0.3365 0.1359 0.0433 Uiso 1.0 4 calc R
H(37) H 0.9646 0.4206 0.2080 0.0416 Uiso 1.0 4 calc R
H(38) H 0.9237 0.5935 0.2001 0.0348 Uiso 1.0 4 calc R
H(40) H 0.8155 0.6444 0.0407 0.0470 Uiso 1.0 4 calc R
H(41) H 0.7573 0.6734 -0.0512 0.0548 Uiso 1.0 4 calc R
H(42) H 0.8062 0.8172 -0.0989 0.0510 Uiso 1.0 4 calc R
H(43) H 0.9072 0.9357 -0.0508 0.0439 Uiso 1.0 4 calc R
H(44) H 0.9629 0.9082 0.0420 0.0348 Uiso 1.0 4 calc R
H(46) H 0.9423 0.7659 0.2325 0.0358 Uiso 1.0 4 calc R
H(47) H 0.8327 0.8053 0.2899 0.0390 Uiso 1.0 4 calc R
H(48) H 0.6834 0.8481 0.2516 0.0408 Uiso 1.0 4 calc R
H(49) H 0.6469 0.8561 0.1550 0.0392 Uiso 1.0 4 calc R
H(50) H 0.7556 0.8158 0.0978 0.0333 Uiso 1.0 4 calc R
H(51A) H 0.6102 0.3462 0.2748 0.0793 Uiso 1.0 4 calc R
H(51B) H 0.5091 0.3447 0.2416 0.0793 Uiso 1.0 4 calc R
H(51C) H 0.5843 0.2646 0.2256 0.0793 Uiso 1.0 4 calc R
H(52A) H 0.4976 0.2642 0.3218 0.0977 Uiso 1.0 4 calc R
H(52B) H 0.4912 0.1761 0.2756 0.0977 Uiso 1.0 4 calc R
H(53A) H 0.6558 0.1119 0.2638 0.0983 Uiso 1.0 4 calc R
H(53B) H 0.5915 0.0303 0.2906 0.0983 Uiso 1.0 4 calc R
H(54A) H 0.7493 -0.0052 0.3189 0.0809 Uiso 1.0 4 calc R
H(54B) H 0.6973 0.0204 0.3710 0.0809 Uiso 1.0 4 calc R
H(54C) H 0.7597 0.1068 0.3473 0.0809 Uiso 1.0 4 calc R

loop_
_atom_site_aniso_label
_atom_site_aniso_U_11
_atom_site_aniso_U_22
_atom_site_aniso_U_33
_atom_site_aniso_U_12
_atom_site_aniso_U_13
_atom_site_aniso_U_23
Rh(1) 0.02284(14) 0.01736(13) 0.02052(14) 0.00017(8) 0.00086(9) -0.00122(8)
F(1) 0.0403(12) 0.0335(11) 0.0635(15) 0.0086(9) 0.0079(11) 0.0094(10)
F(2) 0.0345(11) 0.0550(14) 0.0593(15) 0.0075(10) 0.0089(10) -0.0116(12)
F(3) 0.0471(14) 0.0645(17) 0.0549(15) -0.0184(12) 0.0203(12) -0.0089(12)
F(4) 0.0641(17) 0.0387(13) 0.090(2) -0.0133(12) 0.0219(15) 0.0127(13)
F(5) 0.0388(12) 0.0239(10) 0.0725(16) 0.0002(9) 0.0079(11) 0.0031(10)
O(1) 0.106(4) 0.091(3) 0.066(3) -0.016(3) -0.003(3) -0.000(3)
N(1) 0.0288(13) 0.0168(12) 0.0223(12) 0.0004(10) 0.0010(10) 0.0004(10)
N(2) 0.0266(13) 0.0191(12) 0.0248(13) 0.0007(10) 0.0010(10) -0.0021(10)
C(1) 0.0340(17) 0.0280(16) 0.0177(14) -0.0063(13) -0.0007(12) -0.0050(12)
C(2) 0.0394(18) 0.0256(15) 0.0218(15) 0.0005(13) 0.0034(13) -0.0071(12)
C(3) 0.0299(16) 0.0367(17) 0.0216(15) 0.0040(14) 0.0065(13) -0.0024(13)
C(4) 0.0364(17) 0.0312(17) 0.0204(15) -0.0062(14) 0.0071(13) -0.0010(12)
C(5) 0.0331(16) 0.0256(15) 0.0184(14) -0.0002(13) -0.0008(12) -0.0003(12)
C(6) 0.0381(19) 0.040(2) 0.0369(19) -0.0107(16) -0.0031(15) -0.0047(15)
C(7) 0.055(3) 0.0256(17) 0.040(2) 0.0053(16) 0.0091(17) -0.0072(15)
C(8) 0.0282(17) 0.059(3) 0.037(2) 0.0059(17) 0.0061(15) 0.0008(18)
C(9) 0.045(2) 0.0367(19) 0.0354(19) -0.0133(16) 0.0091(16) 0.0027(15)
C(10) 0.045(2) 0.0351(18) 0.0293(18) 0.0043(16) -0.0028(15) 0.0036(14)
C(11) 0.0338(16) 0.0193(14) 0.0286(16) 0.0036(12) 0.0038(13) 0.0017(12)
C(12) 0.0346(17) 0.0229(15) 0.0336(17) 0.0071(13) 0.0046(14) 0.0059(13)
C(13) 0.0335(17) 0.0319(17) 0.0255(16) 0.0039(14) 0.0002(13) 0.0040(13)
C(14) 0.0306(16) 0.0254(16) 0.0212(15) 0.0009(12) 0.0000(12) -0.0016(11)
C(15) 0.0252(14) 0.0220(14) 0.0202(14) -0.0002(12) 0.0020(11) 0.0007(11)
C(16) 0.0290(15) 0.0193(14) 0.0239(15) -0.0018(12) 0.0026(12) 0.0001(11)
C(17) 0.0364(17) 0.0245(15) 0.0256(16) -0.0012(13) -0.0018(13) -0.0039(12)
C(18) 0.0384(18) 0.0211(15) 0.0357(18) -0.0013(13) -0.0002(14) -0.0060(13)
C(19) 0.0396(18) 0.0173(14) 0.0377(18) 0.0020(13) -0.0015(14) 0.0012(13)
C(20) 0.0355(17) 0.0191(14) 0.0309(17) 0.0019(12) -0.0026(13) 0.0008(12)
C(21) 0.0271(15) 0.0273(15) 0.0269(16) -0.0023(13) 0.0038(12) -0.0030(12)
C(22) 0.0290(16) 0.0306(17) 0.0360(18) 0.0007(14) 0.0007(14) -0.0014(14)
C(23) 0.0247(16) 0.046(3) 0.0350(19) 0.0031(14) 0.0011(14) -0.0089(15)
C(24) 0.0348(19) 0.046(3) 0.044(2) -0.0085(16) 0.0089(16) -0.0059(17)
C(25) 0.043(2) 0.0358(19) 0.043(2) -0.0132(16) 0.0089(16) 0.0020(16)
C(26) 0.0353(18) 0.0333(18) 0.0355(18) -0.0030(14) 0.0049(14) -0.0052(14)
C(27) 0.0365(17) 0.0277(16) 0.0173(14) -0.0036(13) 0.0002(12) 0.0053(12)
C(28) 0.0353(17) 0.0325(16) 0.0224(16) -0.0055(14) 0.0006(13) 0.0013(13)
C(29) 0.0347(18) 0.045(2) 0.0305(18) -0.0094(16) 0.0027(14) 0.0018(15)
C(30) 0.045(2) 0.042(2) 0.0262(17) -0.0172(16) -0.0029(15) 0.0082(14)
C(31) 0.051(2) 0.0263(16) 0.0289(17) -0.0113(15) -0.0050(15) 0.0043(13)
C(32) 0.0431(19) 0.0250(16) 0.0284(17) -0.0048(14) 0.0038(14) 0.0027(13)
C(33) 0.0282(15) 0.0229(14) 0.0251(15) -0.0041(12) -0.0019(12) -0.0008(12)
C(34) 0.0366(17) 0.0277(16) 0.0269(16) -0.0027(13) 0.0015(13) -0.0015(13)
C(35) 0.0379(18) 0.0317(17) 0.0340(18) 0.0030(14) -0.0004(14) -0.0074(14)
C(36) 0.0401(19) 0.0214(15) 0.044(2) 0.0031(14) -0.0038(16) -0.0008(14)
C(37) 0.0376(18) 0.0267(16) 0.0386(19) -0.0007(14) 0.0014(15) 0.0085(14)
C(38) 0.0329(17) 0.0246(15) 0.0290(16) -0.0028(13) 0.0020(13) 0.0010(12)
C(39) 0.0321(16) 0.0257(15) 0.0217(15) 0.0021(13) 0.0001(12) -0.0024(12)
C(40) 0.055(3) 0.0283(17) 0.0308(18) -0.0032(16) -0.0082(16) 0.0003(14)
C(41) 0.062(3) 0.0353(19) 0.034(2) 0.0050(18) -0.0144(18) -0.0055(16)
C(42) 0.054(3) 0.047(3) 0.0249(18) 0.0147(18) -0.0034(16) 0.0017(15)
C(43) 0.0364(18) 0.043(2) 0.0308(18) 0.0085(15) 0.0077(14) 0.0128(15)
C(44) 0.0281(16) 0.0313(16) 0.0277(16) 0.0046(13) 0.0040(13) 0.0040(13)
C(45) 0.0341(16) 0.0155(13) 0.0269(16) -0.0027(12) 0.0006(13) -0.0012(11)
C(46) 0.0362(17) 0.0225(15) 0.0301(17) -0.0008(13) 0.0016(14) 0.0011(13)
C(47) 0.046(2) 0.0255(16) 0.0265(17) -0.0042(14) 0.0068(14) -0.0045(13)
C(48) 0.0435(19) 0.0213(15) 0.0395(19) -0.0010(14) 0.0137(15) -0.0054(13)
C(49) 0.0378(18) 0.0185(14) 0.0418(19) 0.0006(13) 0.0053(15) 0.0006(13)
C(50) 0.0352(17) 0.0177(14) 0.0300(16) -0.0015(12) 0.0033(13) 0.0017(12)
C(51) 0.053(3) 0.087(4) 0.056(3) -0.006(3) 0.002(3) -0.006(3)
C(52) 0.096(5) 0.067(4) 0.074(4) 0.012(4) -0.015(4) -0.004(3)
C(53) 0.077(4) 0.102(5) 0.069(4) 0.001(4) 0.018(3) -0.038(4)
C(54) 0.086(4) 0.051(3) 0.065(3) -0.023(3) 0.005(3) -0.008(3)
B(1) 0.0292(17) 0.0179(15) 0.0212(16) -0.0014(12) -0.0006(13) 0.0003(11)

loop_
_atom_type_symbol
_atom_type_description
_atom_type_scat_dispersion_real
_atom_type_scat_dispersion_imag
_atom_type_scat_source
C C 0.0033 0.0016
;
International Tables for Crystallography
(1992, Vol. C, Tables 4.2.6.8 and 6.1.1.4)
;
H H 0.0000 0.0000
;
International Tables for Crystallography
(1992, Vol. C, Table 6.1.1.4)
;
B B 0.0013 0.0007
;
International Tables for Crystallography
(1992, Vol. C, Tables 4.2.6.8 and 6.1.1.4)
;
F F 0.0171 0.0103
;
International Tables for Crystallography
(1992, Vol. C, Tables 4.2.6.8 and 6.1.1.4)
;
N N 0.0061 0.0033
;
International Tables for Crystallography
(1992, Vol. C, Tables 4.2.6.8 and 6.1.1.4)
;
O O 0.0106 0.0060
;
International Tables for Crystallography
(1992, Vol. C, Tables 4.2.6.8 and 6.1.1.4)
;
Rh Rh -1.1178 0.9187
;
International Tables for Crystallography
(1992, Vol. C, Tables 4.2.6.8 and 6.1.1.4)
;

loop_
_geom_angle_atom_site_label_1
_geom_angle_atom_site_label_2
_geom_angle_atom_site_label_3
_geom_angle
_geom_angle_publ_flag
N(1) Rh(1) N(2) 77.11(10) yes
N(1) Rh(1) C(1) 142.40(11) yes
N(1) Rh(1) C(2) 106.81(11) yes
N(1) Rh(1) C(3) 97.65(11) yes
N(1) Rh(1) C(4) 121.17(11) yes
N(1) Rh(1) C(5) 160.11(12) yes
N(1) Rh(1) C(21) 88.59(11) yes
N(2) Rh(1) C(1) 140.40(11) yes
N(2) Rh(1) C(2) 159.32(12) yes
N(2) Rh(1) C(3) 121.10(12) yes
N(2) Rh(1) C(4) 96.22(12) yes
N(2) Rh(1) C(5) 104.48(11) yes
N(2) Rh(1) C(21) 89.94(12) yes
C(1) Rh(1) C(2) 38.24(12) yes
C(1) Rh(1) C(3) 63.92(12) yes
C(1) Rh(1) C(4) 64.18(12) yes
C(1) Rh(1) C(5) 38.56(12) yes
C(1) Rh(1) C(21) 92.96(13) yes
C(2) Rh(1) C(3) 38.86(13) yes
C(2) Rh(1) C(4) 64.09(13) yes
C(2) Rh(1) C(5) 64.86(12) yes
C(2) Rh(1) C(21) 110.27(13) yes
C(3) Rh(1) C(4) 37.08(13) yes
C(3) Rh(1) C(5) 64.22(12) yes
C(3) Rh(1) C(21) 148.96(13) yes
C(4) Rh(1) C(5) 39.17(12) yes
C(4) Rh(1) C(21) 150.24(12) yes
C(5) Rh(1) C(21) 111.13(12) yes
C(52) O(1) C(53) 113.4(5) yes
Rh(1) N(1) C(11) 125.3(2) yes
Rh(1) N(1) C(15) 115.87(19) yes
C(11) N(1) C(15) 118.8(3) yes
Rh(1) N(2) C(16) 116.60(19) yes
Rh(1) N(2) C(20) 125.0(2) yes
C(16) N(2) C(20) 118.3(3) yes
Rh(1) C(1) C(2) 70.61(17) yes
Rh(1) C(1) C(5) 70.32(17) yes
Rh(1) C(1) C(6) 126.9(3) yes
C(2) C(1) C(5) 108.9(3) yes
C(2) C(1) C(6) 126.4(3) yes
C(5) C(1) C(6) 124.6(3) yes
Rh(1) C(2) C(1) 71.15(18) yes
Rh(1) C(2) C(3) 72.13(19) yes
Rh(1) C(2) C(7) 130.7(3) yes
C(1) C(2) C(3) 107.5(3) yes
C(1) C(2) C(7) 125.6(3) yes
C(3) C(2) C(7) 126.0(3) yes
Rh(1) C(3) C(2) 69.01(19) yes
Rh(1) C(3) C(4) 71.3(2) yes
Rh(1) C(3) C(8) 125.7(3) yes
C(2) C(3) C(4) 108.4(3) yes
C(2) C(3) C(8) 124.6(4) yes
C(4) C(3) C(8) 127.0(4) yes
Rh(1) C(4) C(3) 71.6(2) yes
Rh(1) C(4) C(5) 68.90(18) yes
Rh(1) C(4) C(9) 125.5(3) yes
C(3) C(4) C(5) 108.3(3) yes
C(3) C(4) C(9) 126.6(3) yes
C(5) C(4) C(9) 125.1(3) yes
Rh(1) C(5) C(1) 71.12(17) yes
Rh(1) C(5) C(4) 71.94(17) yes
Rh(1) C(5) C(10) 128.9(3) yes
C(1) C(5) C(4) 106.9(3) yes
C(1) C(5) C(10) 125.4(3) yes
C(4) C(5) C(10) 127.1(3) yes
N(1) C(11) C(12) 122.4(3) yes
C(11) C(12) C(13) 118.9(3) yes
C(12) C(13) C(14) 119.5(3) yes
C(13) C(14) C(15) 119.3(3) yes
N(1) C(15) C(14) 121.1(3) yes
N(1) C(15) C(16) 115.3(3) yes
C(14) C(15) C(16) 123.6(3) yes
N(2) C(16) C(15) 115.2(3) yes
N(2) C(16) C(17) 121.1(3) yes
C(15) C(16) C(17) 123.7(3) yes
C(16) C(17) C(18) 119.8(3) yes
C(17) C(18) C(19) 118.7(3) yes
C(18) C(19) C(20) 119.1(3) yes
N(2) C(20) C(19) 122.8(3) yes
Rh(1) C(21) C(22) 124.5(3) yes
Rh(1) C(21) C(26) 121.7(3) yes
C(22) C(21) C(26) 113.7(4) yes
F(1) C(22) C(21) 121.0(4) yes
F(1) C(22) C(23) 115.8(3) yes
C(21) C(22) C(23) 123.2(4) yes
F(2) C(23) C(22) 119.7(4) yes
F(2) C(23) C(24) 119.7(4) yes
C(22) C(23) C(24) 120.6(4) yes
F(3) C(24) C(23) 120.9(4) yes
F(3) C(24) C(25) 120.6(4) yes
C(23) C(24) C(25) 118.5(4) yes
F(4) C(25) C(24) 120.6(4) yes
F(4) C(25) C(26) 119.9(4) yes
C(24) C(25) C(26) 119.4(4) yes
F(5) C(26) C(21) 120.4(4) yes
F(5) C(26) C(25) 115.2(3) yes
C(21) C(26) C(25) 124.3(4) yes
C(28) C(27) C(32) 115.2(3) yes
C(28) C(27) B(1) 122.7(3) yes
C(32) C(27) B(1) 121.9(3) yes
C(27) C(28) C(29) 122.8(4) yes
C(28) C(29) C(30) 120.5(4) yes
C(29) C(30) C(31) 118.7(4) yes
C(30) C(31) C(32) 120.5(4) yes
C(27) C(32) C(31) 122.3(4) yes
C(34) C(33) C(38) 114.6(3) yes
C(34) C(33) B(1) 121.3(3) yes
C(38) C(33) B(1) 124.0(3) yes
C(33) C(34) C(35) 123.4(4) yes
C(34) C(35) C(36) 120.3(4) yes
C(35) C(36) C(37) 118.3(3) yes
C(36) C(37) C(38) 120.5(4) yes
C(33) C(38) C(37) 122.8(4) yes
C(40) C(39) C(44) 115.3(3) yes
C(40) C(39) B(1) 120.6(3) yes
C(44) C(39) B(1) 124.1(3) yes
C(39) C(40) C(41) 122.7(4) yes
C(40) C(41) C(42) 120.2(4) yes
C(41) C(42) C(43) 118.9(4) yes
C(42) C(43) C(44) 120.3(4) yes
C(39) C(44) C(43) 122.5(3) yes
C(46) C(45) C(50) 115.0(3) yes
C(46) C(45) B(1) 121.6(3) yes
C(50) C(45) B(1) 123.3(3) yes
C(45) C(46) C(47) 122.4(3) yes
C(46) C(47) C(48) 120.3(4) yes
C(47) C(48) C(49) 119.0(4) yes
C(48) C(49) C(50) 120.2(4) yes
C(45) C(50) C(49) 122.9(3) yes
O(1) C(52) C(51) 118.9(6) yes
O(1) C(53) C(54) 105.0(5) yes
C(27) B(1) C(33) 109.0(3) yes
C(27) B(1) C(39) 107.6(3) yes
C(27) B(1) C(45) 110.8(3) yes
C(33) B(1) C(39) 108.1(3) yes
C(33) B(1) C(45) 111.9(3) yes
C(39) B(1) C(45) 109.3(3) yes

loop_
_geom_bond_atom_site_label_1
_geom_bond_atom_site_label_2
_geom_bond_distance
_geom_bond_publ_flag
Rh(1) N(1) 2.111(3) yes
Rh(1) N(2) 2.104(3) yes
Rh(1) C(1) 2.172(3) yes
Rh(1) C(2) 2.165(4) yes
Rh(1) C(3) 2.207(4) yes
Rh(1) C(4) 2.203(4) yes
Rh(1) C(5) 2.161(3) yes
Rh(1) C(21) 2.099(4) yes
F(1) C(22) 1.349(5) yes
F(2) C(23) 1.354(5) yes
F(3) C(24) 1.345(5) yes
F(4) C(25) 1.347(5) yes
F(5) C(26) 1.365(5) yes
O(1) C(52) 1.369(8) yes
O(1) C(53) 1.453(8) yes
N(1) C(11) 1.342(4) yes
N(1) C(15) 1.363(4) yes
N(2) C(16) 1.352(4) yes
N(2) C(20) 1.343(4) yes
C(1) C(2) 1.420(5) yes
C(1) C(5) 1.431(5) yes
C(1) C(6) 1.502(5) yes
C(2) C(3) 1.455(5) yes
C(2) C(7) 1.501(5) yes
C(3) C(4) 1.402(5) yes
C(3) C(8) 1.490(5) yes
C(4) C(5) 1.463(5) yes
C(4) C(9) 1.500(5) yes
C(5) C(10) 1.492(5) yes
C(11) C(12) 1.390(5) yes
C(12) C(13) 1.380(5) yes
C(13) C(14) 1.380(5) yes
C(14) C(15) 1.396(4) yes
C(15) C(16) 1.471(4) yes
C(16) C(17) 1.390(5) yes
C(17) C(18) 1.379(5) yes
C(18) C(19) 1.376(5) yes
C(19) C(20) 1.378(5) yes
C(21) C(22) 1.386(5) yes
C(21) C(26) 1.373(5) yes
C(22) C(23) 1.393(6) yes
C(23) C(24) 1.356(6) yes
C(24) C(25) 1.368(6) yes
C(25) C(26) 1.395(6) yes
C(27) C(28) 1.398(5) yes
C(27) C(32) 1.407(5) yes
C(27) B(1) 1.654(5) yes
C(28) C(29) 1.395(5) yes
C(29) C(30) 1.382(6) yes
C(30) C(31) 1.380(6) yes
C(31) C(32) 1.402(5) yes
C(33) C(34) 1.402(5) yes
C(33) C(38) 1.405(5) yes
C(33) B(1) 1.660(5) yes
C(34) C(35) 1.385(5) yes
C(35) C(36) 1.382(6) yes
C(36) C(37) 1.394(6) yes
C(37) C(38) 1.386(5) yes
C(39) C(40) 1.410(5) yes
C(39) C(44) 1.400(5) yes
C(39) B(1) 1.649(5) yes
C(40) C(41) 1.385(6) yes
C(41) C(42) 1.392(6) yes
C(42) C(43) 1.382(6) yes
C(43) C(44) 1.395(5) yes
C(45) C(46) 1.412(5) yes
C(45) C(50) 1.408(5) yes
C(45) B(1) 1.641(6) yes
C(46) C(47) 1.396(6) yes
C(47) C(48) 1.388(5) yes
C(48) C(49) 1.384(5) yes
C(49) C(50) 1.390(6) yes
C(51) C(52) 1.482(9) yes
C(53) C(54) 1.494(8) yes

loop_
_geom_contact_atom_site_label_1
_geom_contact_atom_site_label_2
_geom_contact_distance
_geom_contact_publ_flag
_geom_contact_site_symmetry_2
Rh(1) F(1) 3.325(3) no .
Rh(1) F(5) 3.231(2) no .
F(1) F(2) 2.652(4) no .
F(1) N(2) 2.954(4) no .
F(1) C(10) 3.552(5) no .
F(1) C(20) 2.788(4) no .
F(1) C(24) 3.578(5) no .
F(1) C(26) 3.570(5) no .
F(2) F(3) 2.716(4) no .
F(2) C(25) 3.583(5) no .
F(3) F(4) 2.739(4) no .
F(4) F(5) 2.650(4) no .
F(4) C(23) 3.581(5) no .
F(5) N(1) 3.109(4) no .
F(5) C(2) 3.447(5) no .
F(5) C(7) 3.190(5) no .
F(5) C(11) 2.888(4) no .
F(5) C(22) 3.584(4) no .
F(5) C(24) 3.592(5) no .
N(1) C(8) 3.486(5) no .
N(1) C(13) 2.776(4) no .
N(1) C(26) 3.282(5) no .
N(2) C(9) 3.434(5) no .
N(2) C(18) 2.776(4) no .
N(2) C(22) 3.250(5) no .
C(5) C(20) 3.589(5) no .
C(6) C(7) 3.188(6) no .
C(6) C(10) 3.149(6) no .
C(6) C(21) 3.305(5) no .
C(7) C(8) 3.188(6) no .
C(8) C(9) 3.193(6) no .
C(8) C(11) 3.587(6) no .
C(9) C(10) 3.230(6) no .
C(9) C(20) 3.506(6) no .
C(10) C(20) 3.576(5) no .
C(11) C(14) 2.732(5) no .
C(11) C(26) 3.556(5) no .
C(12) C(15) 2.743(5) no .
C(14) C(17) 3.015(5) no .
C(16) C(19) 2.732(5) no .
C(17) C(20) 2.709(5) no .
C(21) C(24) 2.841(6) no .
C(22) C(25) 2.720(6) no .
C(23) C(26) 2.702(6) no .
C(27) C(30) 2.854(5) no .
C(27) C(34) 3.424(5) no .
C(27) C(44) 3.004(5) no .
C(27) C(46) 3.232(5) no .
C(28) C(31) 2.753(5) no .
C(28) C(33) 3.064(5) no .
C(28) C(34) 3.301(5) no .
C(28) C(39) 3.473(5) no .
C(29) C(32) 2.755(6) no .
C(32) C(39) 3.497(5) no .
C(32) C(44) 3.454(5) no .
C(32) C(45) 3.082(5) no .
C(32) C(46) 3.348(5) no .
C(33) C(36) 2.855(5) no .
C(33) C(40) 3.073(5) no .
C(33) C(46) 3.382(5) no .
C(34) C(37) 2.743(5) no .
C(34) C(39) 3.056(5) no .
C(34) C(40) 3.175(5) no .
C(35) C(38) 2.753(5) no .
C(38) C(45) 3.130(5) no .
C(38) C(46) 3.264(5) no .
C(39) C(42) 2.846(5) no .
C(39) C(50) 2.993(5) no .
C(40) C(43) 2.756(6) no .
C(40) C(45) 3.412(5) no .
C(40) C(50) 3.351(6) no .
C(41) C(44) 2.759(5) no .
C(45) C(48) 2.853(6) no .
C(46) C(49) 2.764(5) no .
C(47) C(50) 2.758(5) no .
C(51) C(53) 3.119(9) no .
C(52) C(54) 3.593(9) no .
F(1) C(10) 3.214(5) no 3_665
F(2) C(41) 3.296(5) no 3_665
F(2) C(42) 3.527(5) no 3_665
F(2) C(48) 3.462(5) no 2_645
F(2) C(54) 3.063(6) no 2_655
F(3) C(18) 3.529(5) no 2_645
F(3) C(30) 3.306(5) no 1_445
F(3) C(48) 3.541(5) no 2_645
F(4) C(51) 3.137(7) no 2_645
F(4) C(52) 3.509(7) no 2_645
F(5) C(6) 3.466(5) no 3_655
F(5) C(49) 3.282(4) no 1_545
O(1) C(10) 3.332(6) no 4_555
C(3) C(29) 3.522(5) no 3_765
C(6) F(5) 3.466(5) no 3_655
C(7) C(43) 3.548(6) no 1_545
C(8) C(44) 3.474(5) no 3_765
C(10) F(1) 3.214(5) no 3_665
C(10) O(1) 3.332(6) no 4_554
C(13) C(38) 3.589(5) no 2_745
C(13) C(54) 3.592(7) no .
C(14) C(28) 3.579(5) no 2_745
C(14) C(29) 3.598(5) no 2_745
C(17) C(37) 3.499(5) no .
C(17) C(38) 3.416(5) no .
C(18) F(3) 3.529(5) no 2_655
C(18) C(38) 3.564(5) no .
C(18) C(49) 3.561(5) no .
C(18) C(50) 3.571(5) no .
C(19) C(50) 3.514(5) no .
C(23) C(51) 3.508(6) no .
C(28) C(14) 3.579(5) no 2_755
C(29) C(3) 3.522(5) no 3_765
C(29) C(14) 3.598(5) no 2_755
C(30) F(3) 3.306(5) no 1_665
C(37) C(17) 3.499(5) no .
C(38) C(13) 3.589(5) no 2_755
C(38) C(17) 3.416(5) no .
C(38) C(18) 3.564(5) no .
C(41) F(2) 3.296(5) no 3_665
C(42) F(2) 3.527(5) no 3_665
C(43) C(7) 3.548(6) no 1_565
C(44) C(8) 3.474(5) no 3_765
C(48) F(2) 3.462(5) no 2_655
C(48) F(3) 3.541(5) no 2_655
C(49) F(5) 3.282(4) no 1_565
C(49) C(18) 3.561(5) no .
C(50) C(18) 3.571(5) no .
C(50) C(19) 3.514(5) no .
C(51) F(4) 3.137(7) no 2_655
C(51) C(23) 3.508(6) no .
C(52) F(4) 3.509(7) no 2_655
C(54) F(2) 3.063(6) no 2_645
C(54) C(13) 3.592(7) no .
